data_2108203
loop_
_publ_author_name
'Budesinsky, Milos'
'Cisarova, Ivana'
'Borremans, Frans'
'Martins, Jose C.'
'Pauwels, Ewald'

_publ_section_title
;
 Solid-state structure of cyclic dipeptides: an X-ray and computational
 study of <i>cis-</i> and <i>trans</i>-diketopiperazines of
 <i>N</i>-methyl-phenylalanine with the thia-pipecolic acids and
 thia-prolines
;
_journal_issue 6
_journal_name_full 'Acta Crystallographica Section B'
_journal_page_first 1179
_journal_page_last 1193
_journal_paper_doi 10.1107/S2052520617014731
_journal_volume 73
_journal_year 2017
_chemical_absolute_configuration ad
_chemical_compound_source 'synthesized by the authors'
_chemical_formula_moiety 'C14 H16 N2 O2 S'
_chemical_formula_sum 'C14 H16 N2 O2 S'
_chemical_formula_weight 276.35
_space_group_crystal_system orthorhombic
_space_group_IT_number 19
_space_group_name_Hall 'P 2ac 2ab'
_space_group_name_H-M_alt 'P 21 21 21'
_symmetry_space_group_name_Hall 'P 2ac 2ab'
_symmetry_space_group_name_H-M 'P 21 21 21'
_atom_sites_solution_hydrogens geom
_audit_creation_method SHELXL-2014/7
_cell_angle_alpha 90
_cell_angle_beta 90
_cell_angle_gamma 90
_cell_formula_units_Z 4
_cell_length_a 7.7112(7)
_cell_length_b 11.6576(12)
_cell_length_c 14.8171(14)
_cell_measurement_reflns_used 3930
_cell_measurement_temperature 150(2)
_cell_measurement_theta_max 27.44
_cell_measurement_theta_min 2.75
_cell_volume 1332.0(2)
_computing_cell_refinement 'Bruker SAINT'
_computing_data_collection 'Bruker APEX2'
_computing_data_reduction 'Bruker SAINT'
_computing_structure_refinement 'SHELXL-2014/7 (Sheldrick, 2014)'
_computing_structure_solution 'SHELXS-97 (Sheldrick, 2008)'
_diffrn_ambient_temperature 150(2)
_diffrn_measured_fraction_theta_full 1.000
_diffrn_measured_fraction_theta_max 1.000
_diffrn_measurement_device_type 'Bruker APEX-II CCD'
_diffrn_measurement_method '\f and \w scans'
_diffrn_radiation_type MoK\a
_diffrn_radiation_wavelength 0.71073
_diffrn_reflns_av_R_equivalents 0.0468
_diffrn_reflns_av_unetI/netI 0.0470
_diffrn_reflns_Laue_measured_fraction_full 1.000
_diffrn_reflns_Laue_measured_fraction_max 1.000
_diffrn_reflns_limit_h_max 6
_diffrn_reflns_limit_h_min -10
_diffrn_reflns_limit_k_max 14
_diffrn_reflns_limit_k_min -15
_diffrn_reflns_limit_l_max 17
_diffrn_reflns_limit_l_min -19
_diffrn_reflns_number 8310
_diffrn_reflns_point_group_measured_fraction_full 1.000
_diffrn_reflns_point_group_measured_fraction_max 1.000
_diffrn_reflns_theta_full 25.242
_diffrn_reflns_theta_max 27.483
_diffrn_reflns_theta_min 2.223
_diffrn_source 'fine-focus sealed tube'
_exptl_absorpt_coefficient_mu 0.242
_exptl_absorpt_correction_T_max 0.9482
_exptl_absorpt_correction_T_min 0.8948
_exptl_absorpt_correction_type multi-scan
_exptl_absorpt_process_details
;
SADABS-2014/5 - Bruker AXS area detector scaling and absorption correction
;
_exptl_crystal_colour colourless
_exptl_crystal_density_diffrn 1.378
_exptl_crystal_description prism
_exptl_crystal_F_000 584
_exptl_crystal_size_max 0.469
_exptl_crystal_size_mid 0.316
_exptl_crystal_size_min 0.222
_refine_diff_density_max 0.275
_refine_diff_density_min -0.224
_refine_diff_density_rms 0.048
_refine_ls_abs_structure_details
;
 Flack x determined using 1085 quotients [(I+)-(I-)]/[(I+)+(I-)]
 (Parsons, Flack and Wagner, Acta Cryst. B69 (2013) 249-259).
;
_refine_ls_abs_structure_Flack -0.03(5)
_refine_ls_extinction_method none
_refine_ls_goodness_of_fit_ref 1.042
_refine_ls_hydrogen_treatment constr
_refine_ls_matrix_type full
_refine_ls_number_parameters 173
_refine_ls_number_reflns 3051
_refine_ls_number_restraints 0
_refine_ls_restrained_S_all 1.042
_refine_ls_R_factor_all 0.0403
_refine_ls_R_factor_gt 0.0348
_refine_ls_shift/su_max 0.005
_refine_ls_shift/su_mean 0.001
_refine_ls_structure_factor_coef Fsqd
_refine_ls_weighting_details 'w=1/[\s^2^(Fo^2^)+(0.0393P)^2^+0.0987P] where P=(Fo^2^+2Fc^2^)/3'
_refine_ls_weighting_scheme calc
_refine_ls_wR_factor_gt 0.0788
_refine_ls_wR_factor_ref 0.0820
_reflns_Friedel_coverage 0.730
_reflns_Friedel_fraction_full 1.000
_reflns_Friedel_fraction_max 0.999
_reflns_number_gt 2789
_reflns_number_total 3051
_reflns_threshold_expression 'I > 2\s(I)'
_cod_data_source_file dk5056sup1.cif
_cod_data_source_block 14a
_cod_database_code 2108203
_shelx_shelxl_version_number 2014/7
_shelx_space_group_comment
;
The symmetry employed for this shelxl refinement is uniquely defined
by the following loop, which should always be used as a source of
symmetry information in preference to the above space-group names.
They are only intended as comments.
;
_shelx_estimated_absorpt_t_min 0.895
_shelx_estimated_absorpt_t_max 0.948

loop_
_space_group_symop_operation_xyz
'x, y, z'
'x+1/2, -y+1/2, -z'
'-x, y+1/2, -z+1/2'
'-x+1/2, -y, z+1/2'

loop_
_atom_site_label
_atom_site_type_symbol
_atom_site_fract_x
_atom_site_fract_y
_atom_site_fract_z
_atom_site_U_iso_or_equiv
_atom_site_adp_type
_atom_site_occupancy
_atom_site_site_symmetry_order
_atom_site_calc_flag
_atom_site_refinement_flags_posn
_atom_site_refinement_flags_adp
N1 N 0.7342(2) 0.91146(15) 0.95285(12) 0.0172(4) Uani 1 1 d . .
C2 C 0.6237(3) 0.87146(18) 0.89056(15) 0.0171(5) Uani 1 1 d . .
C3 C 0.4971(3) 0.95500(18) 0.84832(15) 0.0173(4) Uani 1 1 d . .
H3 H 0.3783 0.9220 0.8562 0.021 Uiso 1 1 calc R U
N4 N 0.4954(2) 1.06933(16) 0.88879(12) 0.0179(4) Uani 1 1 d . .
C5 C 0.6271(3) 1.11390(19) 0.93647(15) 0.0206(5) Uani 1 1 d . .
C6 C 0.7600(3) 1.03238(18) 0.97499(15) 0.0181(4) Uani 1 1 d . .
H6 H 0.7551 1.0395 1.0422 0.022 Uiso 1 1 calc R U
C7 C 0.9456(3) 1.05934(19) 0.94594(16) 0.0211(5) Uani 1 1 d . .
H7A H 0.9877 1.1307 0.9748 0.025 Uiso 1 1 calc R U
H7B H 0.9536 1.0676 0.8796 0.025 Uiso 1 1 calc R U
S8 S 1.06830(7) 0.93579(5) 0.98469(5) 0.02899(17) Uani 1 1 d . .
C9 C 0.8777(3) 0.84158(19) 0.98550(16) 0.0211(5) Uani 1 1 d . .
H9A H 0.8963 0.7747 0.9455 0.025 Uiso 1 1 calc R U
H9B H 0.8540 0.8135 1.0473 0.025 Uiso 1 1 calc R U
C10 C 0.3559(3) 1.1466(2) 0.86001(18) 0.0249(5) Uani 1 1 d . .
H10A H 0.3948 1.1917 0.8080 0.037 Uiso 1 1 calc R U
H10B H 0.3259 1.1984 0.9097 0.037 Uiso 1 1 calc R U
H10C H 0.2538 1.1014 0.8431 0.037 Uiso 1 1 calc R U
C11 C 0.5332(2) 0.96046(19) 0.74573(15) 0.0182(5) Uani 1 1 d . .
H11A H 0.5154 0.8833 0.7194 0.022 Uiso 1 1 calc R U
H11B H 0.4486 1.0131 0.7173 0.022 Uiso 1 1 calc R U
C12 C 0.7149(3) 1.00079(19) 0.72346(14) 0.0169(5) Uani 1 1 d . .
C13 C 0.8497(3) 0.9231(2) 0.71145(14) 0.0212(5) Uani 1 1 d . .
H13 H 0.8286 0.8435 0.7197 0.025 Uiso 1 1 calc R U
C14 C 1.0150(3) 0.9601(2) 0.68745(18) 0.0260(5) Uani 1 1 d . .
H14 H 1.1055 0.9059 0.6787 0.031 Uiso 1 1 calc R U
C15 C 1.0474(3) 1.0762(2) 0.67630(15) 0.0256(5) Uani 1 1 d . .
H15 H 1.1595 1.1017 0.6590 0.031 Uiso 1 1 calc R U
C16 C 0.9155(3) 1.1546(2) 0.69046(16) 0.0256(5) Uani 1 1 d . .
H16 H 0.9383 1.2343 0.6846 0.031 Uiso 1 1 calc R U
C17 C 0.7492(3) 1.1174(2) 0.71336(15) 0.0217(5) Uani 1 1 d . .
H17 H 0.6591 1.1719 0.7221 0.026 Uiso 1 1 calc R U
O2 O 0.6208(2) 0.77031(12) 0.86597(11) 0.0235(4) Uani 1 1 d . .
O5 O 0.6384(2) 1.21630(14) 0.95518(13) 0.0335(5) Uani 1 1 d . .

loop_
_atom_site_aniso_label
_atom_site_aniso_U_11
_atom_site_aniso_U_22
_atom_site_aniso_U_33
_atom_site_aniso_U_23
_atom_site_aniso_U_13
_atom_site_aniso_U_12
N1 0.0156(8) 0.0167(9) 0.0194(9) -0.0001(7) 0.0011(7) 0.0033(7)
C2 0.0132(10) 0.0188(11) 0.0194(12) 0.0033(9) 0.0058(8) -0.0035(8)
C3 0.0122(9) 0.0162(10) 0.0234(11) 0.0001(9) 0.0002(9) -0.0028(8)
N4 0.0139(8) 0.0156(9) 0.0242(10) -0.0004(8) 0.0008(7) 0.0036(7)
C5 0.0165(10) 0.0232(12) 0.0221(12) -0.0054(9) 0.0029(9) 0.0040(9)
C6 0.0186(10) 0.0194(11) 0.0164(10) -0.0052(9) -0.0002(8) 0.0022(8)
C7 0.0165(9) 0.0194(11) 0.0273(12) 0.0002(9) -0.0036(9) 0.0029(9)
S8 0.0153(2) 0.0309(3) 0.0408(4) 0.0057(3) -0.0051(2) 0.0034(2)
C9 0.0195(10) 0.0223(11) 0.0213(11) 0.0023(10) 0.0012(9) 0.0054(9)
C10 0.0159(10) 0.0229(12) 0.0358(14) -0.0007(11) 0.0002(10) 0.0077(9)
C11 0.0134(10) 0.0206(11) 0.0205(11) -0.0015(9) -0.0036(8) -0.0017(8)
C12 0.0170(10) 0.0216(11) 0.0120(10) 0.0004(9) -0.0019(9) -0.0005(9)
C13 0.0183(10) 0.0236(12) 0.0218(12) 0.0001(10) -0.0015(9) 0.0001(10)
C14 0.0166(11) 0.0320(14) 0.0292(13) 0.0030(10) -0.0001(10) 0.0016(10)
C15 0.0168(10) 0.0361(13) 0.0238(12) 0.0070(11) -0.0004(9) -0.0065(11)
C16 0.0278(13) 0.0243(12) 0.0245(12) 0.0060(10) 0.0025(10) -0.0071(10)
C17 0.0226(11) 0.0230(12) 0.0196(12) 0.0031(9) 0.0004(9) 0.0011(9)
O2 0.0223(8) 0.0147(8) 0.0335(9) 0.0001(7) 0.0011(7) -0.0035(6)
O5 0.0285(9) 0.0200(9) 0.0521(12) -0.0141(8) -0.0072(9) 0.0071(7)

loop_
_atom_type_symbol
_atom_type_description
_atom_type_scat_dispersion_real
_atom_type_scat_dispersion_imag
_atom_type_scat_source
C C 0.0033 0.0016 'International Tables Vol C Tables 4.2.6.8 and 6.1.1.4'
H H 0.0000 0.0000 'International Tables Vol C Tables 4.2.6.8 and 6.1.1.4'
N N 0.0061 0.0033 'International Tables Vol C Tables 4.2.6.8 and 6.1.1.4'
O O 0.0106 0.0060 'International Tables Vol C Tables 4.2.6.8 and 6.1.1.4'
S S 0.1246 0.1234 'International Tables Vol C Tables 4.2.6.8 and 6.1.1.4'

loop_
_geom_angle_atom_site_label_1
_geom_angle_atom_site_label_2
_geom_angle_atom_site_label_3
_geom_angle
C2 N1 C9 121.15(18)
C2 N1 C6 125.23(17)
C9 N1 C6 111.21(17)
O2 C2 N1 123.2(2)
O2 C2 C3 118.7(2)
N1 C2 C3 118.10(18)
N4 C3 C2 115.00(18)
N4 C3 C11 111.56(17)
C2 C3 C11 108.45(18)
N4 C3 H3 107.2
C2 C3 H3 107.2
C11 C3 H3 107.2
C5 N4 C3 124.22(18)
C5 N4 C10 118.06(18)
C3 N4 C10 116.58(18)
O5 C5 N4 123.3(2)
O5 C5 C6 118.6(2)
N4 C5 C6 117.97(19)
N1 C6 C5 115.49(18)
N1 C6 C7 105.23(17)
C5 C6 C7 113.57(18)
N1 C6 H6 107.4
C5 C6 H6 107.4
C7 C6 H6 107.4
C6 C7 S8 103.65(15)
C6 C7 H7A 111.0
S8 C7 H7A 111.0
C6 C7 H7B 111.0
S8 C7 H7B 111.0
H7A C7 H7B 109.0
C7 S8 C9 93.40(10)
N1 C9 S8 105.75(14)
N1 C9 H9A 110.6
S8 C9 H9A 110.6
N1 C9 H9B 110.6
S8 C9 H9B 110.6
H9A C9 H9B 108.7
N4 C10 H10A 109.5
N4 C10 H10B 109.5
H10A C10 H10B 109.5
N4 C10 H10C 109.5
H10A C10 H10C 109.5
H10B C10 H10C 109.5
C12 C11 C3 113.18(18)
C12 C11 H11A 108.9
C3 C11 H11A 108.9
C12 C11 H11B 108.9
C3 C11 H11B 108.9
H11A C11 H11B 107.8
C13 C12 C17 118.7(2)
C13 C12 C11 121.2(2)
C17 C12 C11 120.2(2)
C12 C13 C14 121.0(2)
C12 C13 H13 119.5
C14 C13 H13 119.5
C15 C14 C13 119.9(2)
C15 C14 H14 120.1
C13 C14 H14 120.1
C16 C15 C14 119.7(2)
C16 C15 H15 120.2
C14 C15 H15 120.2
C15 C16 C17 120.5(2)
C15 C16 H16 119.8
C17 C16 H16 119.8
C12 C17 C16 120.2(2)
C12 C17 H17 119.9
C16 C17 H17 119.9

loop_
_geom_bond_atom_site_label_1
_geom_bond_atom_site_label_2
_geom_bond_distance
N1 C2 1.340(3)
N1 C9 1.457(3)
N1 C6 1.461(3)
C2 O2 1.234(3)
C2 C3 1.514(3)
C3 N4 1.462(3)
C3 C11 1.547(3)
C3 H3 1.0000
N4 C5 1.342(3)
N4 C10 1.467(3)
C5 O5 1.229(3)
C5 C6 1.509(3)
C6 C7 1.527(3)
C6 H6 1.0000
C7 S8 1.817(2)
C7 H7A 0.9900
C7 H7B 0.9900
S8 C9 1.835(2)
C9 H9A 0.9900
C9 H9B 0.9900
C10 H10A 0.9800
C10 H10B 0.9800
C10 H10C 0.9800
C11 C12 1.514(3)
C11 H11A 0.9900
C11 H11B 0.9900
C12 C13 1.390(3)
C12 C17 1.394(3)
C13 C14 1.392(3)
C13 H13 0.9500
C14 C15 1.385(3)
C14 H14 0.9500
C15 C16 1.384(3)
C15 H15 0.9500
C16 C17 1.395(3)
C16 H16 0.9500
C17 H17 0.9500

_cod_database_fobs_code 2108203
